data_4302054
loop_
_publ_author_name
'Antonio Sousa-Pedrares'
'Mar\'ia Luz Dur\'an'
'Jos\'e Arturo Garc\'ia-V\'azquez'
'Jaime Romero'
'Antonio Sousa'
'Jos\'e A. Real'

_publ_section_title
;
Synthesis and X-ray Structures of a Series of Heteroleptic Selenites of
Copper
;
_journal_name_full 'Inorganic Chemistry'
_journal_page_first 4031
_journal_page_last 4043
_journal_paper_doi 10.1021/ic8019099
_journal_volume 48
_journal_year 2009
_chemical_formula_sum 'C10 H12 Cu N2 O5 Se'
_chemical_formula_weight 382.72
_chemical_name_systematic
;
 ?
;
_space_group_IT_number 15
_symmetry_cell_setting monoclinic
_symmetry_space_group_name_Hall '-C 2yc'
_symmetry_space_group_name_H-M 'C 1 2/c 1'
_atom_sites_solution_hydrogens geom
_atom_sites_solution_primary direct
_atom_sites_solution_secondary difmap
_audit_creation_method SHELXL-97
_cell_angle_alpha 90.00
_cell_angle_beta 102.494(3)
_cell_angle_gamma 90.00
_cell_formula_units_Z 8
_cell_length_a 16.634(3)
_cell_length_b 13.812(2)
_cell_length_c 11.169(2)
_cell_measurement_reflns_used 1276
_cell_measurement_temperature 120(2)
_cell_measurement_theta_max 26.045
_cell_measurement_theta_min 2.495
_cell_volume 2505.3(7)
_computing_cell_refinement 'BRUKER Smart'
_computing_data_collection 'BRUKER Smart'
_computing_structure_refinement 'SHELXL-97 (Sheldrick, 1997)'
_diffrn_ambient_temperature 120(2)
_diffrn_measured_fraction_theta_full 0.993
_diffrn_measured_fraction_theta_max 0.993
_diffrn_measurement_device_type 'Smart-CCD-1000 BRUKER'
_diffrn_measurement_method 'omega scans'
_diffrn_radiation_monochromator graphite
_diffrn_radiation_source 'fine-focus sealed tube'
_diffrn_radiation_type MoK\a
_diffrn_radiation_wavelength 0.71073
_diffrn_reflns_av_R_equivalents 0.0983
_diffrn_reflns_av_sigmaI/netI 0.1058
_diffrn_reflns_limit_h_max 20
_diffrn_reflns_limit_h_min -20
_diffrn_reflns_limit_k_max 17
_diffrn_reflns_limit_k_min 0
_diffrn_reflns_limit_l_max 13
_diffrn_reflns_limit_l_min 0
_diffrn_reflns_number 10476
_diffrn_reflns_theta_full 26.42
_diffrn_reflns_theta_max 26.42
_diffrn_reflns_theta_min 1.94
_exptl_absorpt_coefficient_mu 4.667
_exptl_absorpt_correction_T_max 0.8727
_exptl_absorpt_correction_T_min 0.5821
_exptl_absorpt_correction_type multi-scan
_exptl_crystal_colour Blue
_exptl_crystal_density_diffrn 2.029
_exptl_crystal_density_method 'not measured'
_exptl_crystal_description Needle
_exptl_crystal_F_000 1512
_exptl_crystal_size_max 0.13
_exptl_crystal_size_mid 0.04
_exptl_crystal_size_min 0.03
_refine_diff_density_max 0.871
_refine_diff_density_min -0.892
_refine_diff_density_rms 0.207
_refine_ls_extinction_coef 0.00083(15)
_refine_ls_extinction_expression Fc^*^=kFc[1+0.001xFc^2^\l^3^/sin(2\q)]^-1/4^
_refine_ls_extinction_method SHELXL
_refine_ls_goodness_of_fit_ref 0.942
_refine_ls_hydrogen_treatment mixed
_refine_ls_matrix_type full
_refine_ls_number_parameters 185
_refine_ls_number_reflns 2565
_refine_ls_number_restraints 0
_refine_ls_restrained_S_all 0.942
_refine_ls_R_factor_all 0.1001
_refine_ls_R_factor_gt 0.0499
_refine_ls_shift/su_max 0.000
_refine_ls_shift/su_mean 0.000
_refine_ls_structure_factor_coef Fsqd
_refine_ls_weighting_details 'calc w=1/[\s^2^(Fo^2^)+(0.0616P)^2^+0.0000P] where P=(Fo^2^+2Fc^2^)/3'
_refine_ls_weighting_scheme calc
_refine_ls_wR_factor_gt 0.1080
_refine_ls_wR_factor_ref 0.1232
_reflns_number_gt 1522
_reflns_number_total 2565
_reflns_threshold_expression >2sigma(I)
_cod_data_source_file ic8019099_si_001_2.cif
_cod_data_source_block Compound2
_cod_depositor_comments
;
The following automatic conversions were performed:
'_symmetry_cell_setting' value 'Monoclinic' changed to 'monoclinic'
according to '/home/saulius/struct/CIF-dictionaries/cif_core.dic'
dictionary named 'cif_core.dic' version 2.4.1 from 2010-06-29.

Automatic conversion script
Id: cif_fix_enum 1527 2010-12-29 10:47:43Z saulius 
;
_cod_original_cell_volume 2505.1(8)
_cod_original_sg_symbol_H-M 'C 2/c'
_cod_database_code 4302054

loop_
_symmetry_equiv_pos_as_xyz
'x, y, z'
'-x, y, -z+1/2'
'x+1/2, y+1/2, z'
'-x+1/2, y+1/2, -z+1/2'
'-x, -y, -z'
'x, -y, z-1/2'
'-x+1/2, -y+1/2, -z'
'x+1/2, -y+1/2, z-1/2'

loop_
_atom_site_label
_atom_site_type_symbol
_atom_site_fract_x
_atom_site_fract_y
_atom_site_fract_z
_atom_site_U_iso_or_equiv
_atom_site_adp_type
_atom_site_occupancy
_atom_site_symmetry_multiplicity
_atom_site_calc_flag
_atom_site_refinement_flags
_atom_site_disorder_assembly
_atom_site_disorder_group
Cu1 Cu -0.09399(5) -0.07277(6) 0.14190(7) 0.0118(2) Uani 1 1 d . . .
Se1 Se 0.05985(4) 0.05911(5) 0.13358(6) 0.0103(2) Uani 1 1 d . . .
O1 O 0.0186(3) -0.0549(3) 0.1228(4) 0.0107(10) Uani 1 1 d . . .
O2 O 0.1026(3) 0.0576(3) 0.2870(4) 0.0132(11) Uani 1 1 d . . .
O3 O 0.1405(3) 0.0420(3) 0.0690(4) 0.0129(11) Uani 1 1 d . . .
N1 N -0.0835(4) -0.2172(4) 0.1212(5) 0.0143(13) Uani 1 1 d . . .
N2 N -0.2042(4) -0.1139(4) 0.1659(5) 0.0152(14) Uani 1 1 d . . .
C1 C -0.0187(5) -0.2633(5) 0.0950(6) 0.0142(16) Uani 1 1 d . . .
H1 H 0.0283 -0.2266 0.0877 0.017 Uiso 1 1 calc R . .
C2 C -0.0177(5) -0.3627(5) 0.0780(6) 0.0180(17) Uani 1 1 d . . .
H2 H 0.0299 -0.3939 0.0624 0.022 Uiso 1 1 calc R . .
C3 C -0.0891(5) -0.4170(5) 0.0842(6) 0.0193(17) Uani 1 1 d . . .
H3 H -0.0915 -0.4848 0.0691 0.023 Uiso 1 1 calc R . .
C4 C -0.1541(5) -0.3688(5) 0.1125(6) 0.0200(18) Uani 1 1 d . . .
H4 H -0.2024 -0.4033 0.1191 0.024 Uiso 1 1 calc R . .
C5 C -0.1500(5) -0.2683(5) 0.1320(6) 0.0163(17) Uani 1 1 d . . .
C6 C -0.2163(4) -0.2110(5) 0.1650(6) 0.0130(15) Uani 1 1 d . . .
C7 C -0.2878(5) -0.2495(6) 0.1914(7) 0.0232(19) Uani 1 1 d . . .
H7 H -0.2961 -0.3176 0.1901 0.028 Uiso 1 1 calc R . .
C8 C -0.3464(5) -0.1881(5) 0.2193(7) 0.0213(18) Uani 1 1 d . . .
H8 H -0.3950 -0.2130 0.2399 0.026 Uiso 1 1 calc R . .
C9 C -0.3332(5) -0.0910(6) 0.2168(7) 0.0224(18) Uani 1 1 d . . .
H9 H -0.3738 -0.0478 0.2338 0.027 Uiso 1 1 calc R . .
C10 C -0.2622(4) -0.0541(5) 0.1901(6) 0.0167(16) Uani 1 1 d . . .
H10 H -0.2542 0.0140 0.1888 0.020 Uiso 1 1 calc R . .
O1S O 0.1685(4) 0.1479(4) 0.5050(5) 0.0240(14) Uani 1 1 d . . .
H1SA H 0.142(6) 0.143(7) 0.442(8) 0.036 Uiso 1 1 d . . .
H1SB H 0.166(5) 0.091(6) 0.547(8) 0.036 Uiso 1 1 d . . .
O2S O 0.1656(4) 0.3524(4) 0.5285(6) 0.0311(16) Uani 1 1 d . . .
H2SA H 0.154(6) 0.299(7) 0.513(9) 0.047 Uiso 1 1 d . . .
H2SB H 0.213(6) 0.361(7) 0.514(9) 0.047 Uiso 1 1 d . . .

loop_
_atom_site_aniso_label
_atom_site_aniso_U_11
_atom_site_aniso_U_22
_atom_site_aniso_U_33
_atom_site_aniso_U_23
_atom_site_aniso_U_13
_atom_site_aniso_U_12
Cu1 0.0121(5) 0.0107(5) 0.0137(5) -0.0006(4) 0.0052(4) -0.0008(4)
Se1 0.0110(4) 0.0102(4) 0.0102(3) -0.0002(3) 0.0036(3) -0.0008(3)
O1 0.008(2) 0.008(2) 0.017(2) 0.003(2) 0.0056(19) 0.001(2)
O2 0.017(3) 0.016(3) 0.006(2) 0.000(2) -0.0006(19) 0.000(2)
O3 0.010(3) 0.019(3) 0.013(2) -0.005(2) 0.009(2) -0.004(2)
N1 0.018(4) 0.012(3) 0.012(3) 0.001(2) 0.003(3) 0.001(3)
N2 0.010(3) 0.019(3) 0.016(3) -0.001(3) 0.002(3) -0.002(3)
C1 0.016(4) 0.012(4) 0.017(4) 0.003(3) 0.010(3) -0.003(3)
C2 0.022(4) 0.017(4) 0.017(4) -0.004(3) 0.010(3) 0.004(3)
C3 0.035(5) 0.010(4) 0.014(4) -0.003(3) 0.009(3) -0.001(3)
C4 0.024(5) 0.020(4) 0.019(4) -0.006(3) 0.008(3) -0.009(3)
C5 0.019(4) 0.015(4) 0.016(4) 0.000(3) 0.005(3) 0.000(3)
C6 0.012(4) 0.014(4) 0.016(4) -0.004(3) 0.010(3) 0.000(3)
C7 0.022(5) 0.020(4) 0.032(5) 0.002(3) 0.015(4) -0.008(4)
C8 0.012(4) 0.020(4) 0.035(5) -0.005(4) 0.012(4) -0.010(3)
C9 0.017(4) 0.023(4) 0.028(4) -0.011(3) 0.008(4) -0.006(3)
C10 0.017(4) 0.017(4) 0.014(4) -0.004(3) -0.001(3) 0.004(3)
O1S 0.036(4) 0.019(3) 0.017(3) -0.001(2) 0.004(3) -0.008(3)
O2S 0.023(4) 0.024(3) 0.051(4) -0.007(3) 0.017(3) -0.003(3)

loop_
_atom_type_symbol
_atom_type_description
_atom_type_scat_dispersion_real
_atom_type_scat_dispersion_imag
_atom_type_scat_source
C C 0.0033 0.0016 'International Tables Vol C Tables 4.2.6.8 and 6.1.1.4'
H H 0.0000 0.0000 'International Tables Vol C Tables 4.2.6.8 and 6.1.1.4'
N N 0.0061 0.0033 'International Tables Vol C Tables 4.2.6.8 and 6.1.1.4'
O O 0.0106 0.0060 'International Tables Vol C Tables 4.2.6.8 and 6.1.1.4'
Se Se -0.0929 2.2259 'International Tables Vol C Tables 4.2.6.8 and 6.1.1.4'
Cu Cu 0.3201 1.2651 'International Tables Vol C Tables 4.2.6.8 and 6.1.1.4'

loop_
_geom_angle_atom_site_label_1
_geom_angle_atom_site_label_2
_geom_angle_atom_site_label_3
_geom_angle
_geom_angle_site_symmetry_1
_geom_angle_site_symmetry_3
_geom_angle_publ_flag
O1 Cu1 O2 94.77(19) . 2 ?
O1 Cu1 N2 170.6(2) . . ?
O2 Cu1 N2 93.2(2) 2 . ?
O1 Cu1 N1 90.2(2) . . ?
O2 Cu1 N1 163.1(2) 2 . ?
N2 Cu1 N1 80.7(2) . . ?
O1 Cu1 O3 89.04(17) . 5 ?
O2 Cu1 O3 101.55(17) 2 5 ?
N2 Cu1 O3 94.20(19) . 5 ?
N1 Cu1 O3 94.68(19) . 5 ?
O3 Se1 O2 103.4(2) . . ?
O3 Se1 O1 100.8(2) . . ?
O2 Se1 O1 97.7(2) . . ?
Se1 O1 Cu1 119.3(2) . . ?
Se1 O2 Cu1 111.2(2) . 2 ?
Se1 O3 Cu1 106.6(2) . 5 ?
C1 N1 C5 119.3(6) . . ?
C1 N1 Cu1 126.0(5) . . ?
C5 N1 Cu1 114.6(5) . . ?
C10 N2 C6 119.9(6) . . ?
C10 N2 Cu1 125.1(5) . . ?
C6 N2 Cu1 114.9(5) . . ?
N1 C1 C2 122.3(7) . . ?
C1 C2 C3 118.8(7) . . ?
C4 C3 C2 117.8(7) . . ?
C3 C4 C5 120.2(7) . . ?
N1 C5 C4 121.4(7) . . ?
N1 C5 C6 114.8(6) . . ?
C4 C5 C6 123.8(7) . . ?
N2 C6 C7 120.6(6) . . ?
N2 C6 C5 114.5(6) . . ?
C7 C6 C5 124.8(7) . . ?
C8 C7 C6 119.5(7) . . ?
C9 C8 C7 118.4(7) . . ?
C8 C9 C10 121.3(7) . . ?
N2 C10 C9 120.3(7) . . ?

loop_
_geom_bond_atom_site_label_1
_geom_bond_atom_site_label_2
_geom_bond_distance
_geom_bond_site_symmetry_2
_geom_bond_publ_flag
Cu1 O1 1.946(4) . ?
Cu1 O2 1.986(5) 2 ?
Cu1 N2 1.991(6) . ?
Cu1 N1 2.020(6) . ?
Cu1 O3 2.353(4) 5 ?
Se1 O3 1.672(4) . ?
Se1 O2 1.707(4) . ?
Se1 O1 1.711(4) . ?
O2 Cu1 1.986(5) 2 ?
O3 Cu1 2.353(4) 5 ?
N1 C1 1.338(9) . ?
N1 C5 1.339(9) . ?
N2 C10 1.341(9) . ?
N2 C6 1.356(9) . ?
C1 C2 1.387(9) . ?
C2 C3 1.419(10) . ?
C3 C4 1.365(10) . ?
C4 C5 1.405(10) . ?
C5 C6 1.469(9) . ?
C6 C7 1.390(10) . ?
C7 C8 1.379(10) . ?
C8 C9 1.361(10) . ?
C9 C10 1.378(10) . ?

loop_
_geom_hbond_atom_site_label_D
_geom_hbond_atom_site_label_H
_geom_hbond_atom_site_label_A
_geom_hbond_distance_DH
_geom_hbond_distance_HA
_geom_hbond_distance_DA
_geom_hbond_angle_DHA
_geom_hbond_site_symmetry_A
O1S H1SA O2 0.75(8) 2.08(9) 2.744(7) 148(9) .
O1S H1SB O3 0.92(9) 1.91(9) 2.784(7) 157(7) 6_556
O2S H2SA O1S 0.77(9) 2.11(9) 2.838(8) 159(10) .
O2S H2SB O1S 0.84(9) 2.04(10) 2.863(9) 167(9) 7_556
